data_4066722
loop_
_publ_author_name
'Riederer, Stephanie K. U.'
'Gigler, Peter'
'H\"ogerl, Manuel P.'
'Herdtweck, Eberhardt'
'Bechlars, Bettina'
'Herrmann, Wolfgang A.'
'K\"uhn, Fritz E.'

_publ_section_title
;
 Impact of Ligand Modification on Structures and Catalytic Activities of
 Chelating Bis-Carbene Rhodium(I) Complexes&#x2020;
;
_journal_issue 21
_journal_name_full Organometallics
_journal_page_first 5681
_journal_paper_doi 10.1021/om1005897
_journal_volume 29
_journal_year 2010
_chemical_formula_moiety 'C28 H42 N4 Rh, F6 P'
_chemical_formula_sum 'C28 H42 F6 N4 P Rh'
_chemical_formula_weight 682.54
_chemical_name_systematic ?
_space_group_IT_number 14
_symmetry_cell_setting monoclinic
_symmetry_Int_Tables_number 14
_symmetry_space_group_name_Hall '-P 2ybc'
_symmetry_space_group_name_H-M 'P 1 21/c 1'
_atom_sites_solution_hydrogens geom
_atom_sites_solution_primary direct
_atom_sites_solution_secondary difmap
_cell_angle_alpha 90
_cell_angle_beta 108.7131(14)
_cell_angle_gamma 90
_cell_formula_units_Z 4
_cell_length_a 14.3658(5)
_cell_length_b 14.8458(5)
_cell_length_c 15.3017(6)
_cell_measurement_reflns_used 9971
_cell_measurement_temperature 293(1)
_cell_measurement_theta_max 25.35
_cell_measurement_theta_min 1.50
_cell_volume 3090.91(19)
_computing_cell_refinement 'SAINT (Bruker, 2008b)'
_computing_data_collection 'APEX II Control Software (Bruker, 2008a)'
_computing_data_reduction 'SAINT (Bruker, 2008b)'
_computing_molecular_graphics 'PLATON (Spek, 2008)'
_computing_publication_material 'PLATON (Spek, 2008)'
_computing_structure_refinement 'SHELXL97 (Sheldrick, 1998)'
_computing_structure_solution 'SIR92 (Altomare, 1994)'
_diffrn_ambient_temperature 293(1)
_diffrn_detector ' CCD plate '
_diffrn_detector_area_resol_mean 16
_diffrn_measured_fraction_theta_full 0.982
_diffrn_measured_fraction_theta_max 0.982
_diffrn_measurement_device ' \k-geometry diffractometer '
_diffrn_measurement_device_type ' Bruker APEX-II CCD '
_diffrn_measurement_method ' phi- and omega-rotation '
_diffrn_radiation_monochromator graphite
_diffrn_radiation_source 'rotating anode FR591'
_diffrn_radiation_type 'Mo K\a'
_diffrn_radiation_wavelength 0.71073
_diffrn_reflns_av_R_equivalents 0.0288
_diffrn_reflns_av_sigmaI/netI 0.0138
_diffrn_reflns_limit_h_max 17
_diffrn_reflns_limit_h_min -17
_diffrn_reflns_limit_k_max 17
_diffrn_reflns_limit_k_min -17
_diffrn_reflns_limit_l_max 18
_diffrn_reflns_limit_l_min -18
_diffrn_reflns_number 46797
_diffrn_reflns_theta_full 25.35
_diffrn_reflns_theta_max 25.35
_diffrn_reflns_theta_min 1.50
_diffrn_standards_decay_% 0
_exptl_absorpt_coefficient_mu 0.665
_exptl_absorpt_correction_T_max 0.7452
_exptl_absorpt_correction_T_min 0.6519
_exptl_absorpt_correction_type multi-scan
_exptl_absorpt_process_details 'SADABS, Bruker, 2008b'
_exptl_crystal_colour yellow
_exptl_crystal_density_diffrn 1.467
_exptl_crystal_density_meas ?
_exptl_crystal_density_method none
_exptl_crystal_description fragment
_exptl_crystal_F_000 1408
_exptl_crystal_size_max 0.58
_exptl_crystal_size_mid 0.56
_exptl_crystal_size_min 0.30
_refine_diff_density_max 0.648
_refine_diff_density_min -0.507
_refine_diff_density_rms 0.072
_refine_ls_extinction_method none
_refine_ls_goodness_of_fit_ref 1.036
_refine_ls_hydrogen_treatment constr
_refine_ls_matrix_type full
_refine_ls_number_parameters 379
_refine_ls_number_reflns 5550
_refine_ls_number_restraints 0
_refine_ls_restrained_S_all 1.036
_refine_ls_R_factor_all 0.0448
_refine_ls_R_factor_gt 0.0399
_refine_ls_shift/su_max 0.000
_refine_ls_shift/su_mean 0.000
_refine_ls_structure_factor_coef Fsqd
_refine_ls_weighting_details 'w=1/[\s^2^(Fo^2^)+(0.0623P)^2^+3.2407P] where P=(Fo^2^+2Fc^2^)/3'
_refine_ls_weighting_scheme sigma
_refine_ls_wR_factor_gt 0.1087
_refine_ls_wR_factor_ref 0.1155
_reflns_number_gt 4977
_reflns_number_total 5550
_reflns_threshold_expression I>2\s(I)
_cod_data_source_file om1005897_si_003.cif
_cod_data_source_block compound_im-3-2-Cy
_cod_depositor_comments
;
The following automatic conversions were performed:

'_symmetry_cell_setting' value 'Monoclinic' changed to 'monoclinic'
according to /home/saulius/struct/CIF-dictionaries/cif_core.dic
dictionary named 'cif_core.dic' version 2.4.1 from 2010-06-29.

Automatic conversion script
Id: cif_fix_values 1715 2011-07-08 13:25:40Z adriana 

The following automatic conversions were performed:

'_exptl_crystal_density_meas' value 'none' was changed to '?' - the
value is perceived as not measured.

Automatic conversion script
Id: cif_fix_values 3008 2015-01-20 13:52:24Z robertas 
;
_cod_original_sg_symbol_H-M 'P 21/c'
_cod_database_code 4066722

loop_
_symmetry_equiv_pos_site_id
_symmetry_equiv_pos_as_xyz
1 x,y,z
2 -x,1/2+y,1/2-z
3 -x,-y,-z
4 x,1/2-y,1/2+z

loop_
_atom_site_aniso_label
_atom_site_aniso_U_11
_atom_site_aniso_U_22
_atom_site_aniso_U_33
_atom_site_aniso_U_23
_atom_site_aniso_U_13
_atom_site_aniso_U_12
Rh1 0.0409(2) 0.0497(2) 0.0512(2) 0.0052(1) 0.0086(1) -0.0036(1)
N1 0.0501(16) 0.0681(18) 0.083(2) 0.0099(16) 0.0194(15) -0.0033(14)
N2 0.0607(17) 0.0716(19) 0.0696(18) 0.0031(15) 0.0290(15) 0.0018(14)
N3 0.066(2) 0.075(2) 0.0632(18) -0.0078(15) 0.0021(15) -0.0156(16)
N4 0.078(2) 0.075(2) 0.0488(15) 0.0065(14) -0.0027(14) -0.0120(16)
C1 0.088(3) 0.092(3) 0.055(2) 0.015(2) 0.002(2) 0.022(2)
C2 0.071(3) 0.079(3) 0.092(3) 0.039(2) 0.013(2) 0.008(2)
C3 0.103(4) 0.067(3) 0.139(5) 0.013(3) 0.002(4) 0.016(3)
C4 0.156(6) 0.131(6) 0.188(8) 0.013(5) 0.073(6) 0.073(5)
C5 0.062(3) 0.131(4) 0.098(3) 0.002(3) 0.033(3) 0.021(3)
C6 0.045(2) 0.138(4) 0.102(3) 0.038(3) 0.022(2) -0.009(2)
C7 0.077(4) 0.210(8) 0.143(6) 0.006(6) 0.002(4) -0.064(5)
C8 0.091(4) 0.112(4) 0.107(4) -0.001(3) -0.033(3) -0.018(3)
C9 0.0497(18) 0.0577(18) 0.0611(19) 0.0081(15) 0.0174(15) 0.0005(14)
C10 0.052(2) 0.100(3) 0.104(3) 0.019(3) 0.030(2) 0.002(2)
C11 0.074(3) 0.094(3) 0.102(3) 0.007(3) 0.048(3) 0.012(2)
C12 0.0558(19) 0.0598(19) 0.0503(17) -0.0023(15) 0.0073(15) -0.0069(15)
C13 0.097(4) 0.120(4) 0.066(3) -0.002(3) -0.024(3) -0.028(3)
C14 0.118(4) 0.111(4) 0.064(3) 0.014(3) -0.028(3) -0.026(3)
C15 0.065(3) 0.077(3) 0.111(4) -0.003(2) 0.019(2) -0.025(2)
C16 0.062(2) 0.068(2) 0.096(3) -0.019(2) 0.008(2) -0.0164(19)
C17 0.082(3) 0.066(2) 0.066(2) -0.0051(17) 0.036(2) -0.0044(19)
C18 0.125(4) 0.075(3) 0.113(4) 0.014(3) 0.049(3) 0.004(3)
C19 0.177(7) 0.067(3) 0.161(6) 0.000(3) 0.074(5) -0.017(4)
C20 0.204(8) 0.102(5) 0.167(7) -0.066(5) 0.098(6) -0.047(5)
C21 0.175(6) 0.133(5) 0.080(3) -0.043(3) 0.049(4) -0.045(5)
C22 0.127(4) 0.100(3) 0.071(3) -0.012(2) 0.046(3) -0.013(3)
C23 0.092(3) 0.059(2) 0.0460(17) 0.0063(15) 0.0031(18) -0.0097(19)
C24 0.140(5) 0.093(4) 0.084(3) -0.002(3) 0.008(3) 0.026(3)
C25 0.215(8) 0.065(3) 0.113(5) -0.020(3) -0.012(5) 0.023(4)
C26 0.246(9) 0.085(4) 0.098(4) 0.008(3) 0.034(5) -0.054(5)
C27 0.172(6) 0.108(4) 0.094(4) 0.011(3) 0.043(4) -0.061(4)
C28 0.123(4) 0.077(3) 0.060(2) 0.0058(19) 0.025(2) -0.020(3)
P2 0.0613(6) 0.0746(6) 0.0777(6) 0.0000(5) 0.0189(5) 0.0125(5)
F1 0.128(4) 0.100(3) 0.278(8) 0.009(4) 0.073(5) 0.049(3)
F2 0.184(7) 0.106(4) 0.412(14) 0.007(6) 0.122(8) 0.070(5)
F3 0.508(18) 0.126(5) 0.315(12) 0.060(7) 0.309(13) 0.000(8)
F4 0.049(3) 0.433(18) 0.52(2) -0.205(16) 0.051(6) -0.081(6)
F5 0.391(15) 0.281(11) 0.093(4) -0.062(5) 0.028(6) -0.023(11)
F6 0.094(3) 0.201(6) 0.202(6) -0.043(5) 0.001(4) -0.015(4)
F7 0.192(6) 0.185(6) 0.174(5) 0.051(5) 0.092(5) -0.026(5)
F8 0.260(10) 0.382(15) 0.197(7) -0.188(9) 0.126(7) -0.125(10)

loop_
_atom_site_label
_atom_site_type_symbol
_atom_site_thermal_displace_type
_atom_site_fract_x
_atom_site_fract_y
_atom_site_fract_z
_atom_site_occupancy
_atom_site_U_iso_or_equiv
_atom_site_calc_flag
_atom_site_refinement_flags
Rh1 Rh Uani 0.79323(2) 0.29132(2) 0.16605(2) 1.000 0.0487(1) . .
N1 N Uani 0.5790(2) 0.2693(2) 0.1624(2) 1.000 0.0675(10) . .
N2 N Uani 0.6497(2) 0.3795(2) 0.2497(2) 1.000 0.0654(10) . .
N3 N Uani 0.6298(3) 0.2697(2) -0.0064(2) 1.000 0.0725(11) . .
N4 N Uani 0.6917(3) 0.3983(2) -0.0175(2) 1.000 0.0728(11) . .
C1 C Uani 0.8904(4) 0.2772(3) 0.3108(3) 1.000 0.0833(16) . .
C2 C Uani 0.8608(3) 0.1934(3) 0.2764(3) 1.000 0.0838(17) . .
C3 C Uani 0.9248(4) 0.1286(3) 0.2465(5) 1.000 0.112(2) . .
C4 C Uani 0.9295(6) 0.1403(5) 0.1543(6) 1.000 0.154(4) . .
C5 C Uani 0.9013(4) 0.2305(4) 0.1102(4) 1.000 0.0953(19) . .
C6 C Uani 0.9362(3) 0.3123(4) 0.1460(4) 1.000 0.0954(18) . .
C7 C Uani 1.0136(4) 0.3266(6) 0.2341(5) 1.000 0.151(4) . .
C8 C Uani 0.9878(4) 0.3209(4) 0.3194(4) 1.000 0.119(2) . .
C9 C Uani 0.6673(2) 0.3124(2) 0.1975(2) 1.000 0.0563(11) . .
C10 C Uani 0.5092(3) 0.3106(3) 0.1945(4) 1.000 0.0842(16) . .
C11 C Uani 0.5530(3) 0.3782(3) 0.2486(3) 1.000 0.0853(17) . .
C12 C Uani 0.7040(3) 0.3264(2) 0.0383(2) 1.000 0.0576(11) . .
C13 C Uani 0.5725(4) 0.3078(4) -0.0888(3) 1.000 0.106(2) . .
C14 C Uani 0.6115(4) 0.3871(4) -0.0958(3) 1.000 0.111(2) . .
C15 C Uani 0.5536(3) 0.1936(3) 0.0978(4) 1.000 0.0865(19) . .
C16 C Uani 0.6153(3) 0.1849(3) 0.0347(3) 1.000 0.0795(14) . .
C17 C Uani 0.7203(3) 0.4515(3) 0.2917(3) 1.000 0.0684(14) . .
C18 C Uani 0.6854(4) 0.5423(3) 0.2498(4) 1.000 0.102(2) . .
C19 C Uani 0.7647(6) 0.6131(4) 0.2896(5) 1.000 0.130(3) . .
C20 C Uani 0.7953(6) 0.6161(5) 0.3927(6) 1.000 0.149(4) . .
C21 C Uani 0.8260(6) 0.5252(5) 0.4348(4) 1.000 0.127(3) . .
C22 C Uani 0.7455(4) 0.4546(4) 0.3958(3) 1.000 0.0959(19) . .
C23 C Uani 0.7543(3) 0.4796(2) 0.0044(2) 1.000 0.0702(13) . .
C24 C Uani 0.6959(5) 0.5665(4) -0.0066(4) 1.000 0.112(2) . .
C25 C Uani 0.7638(7) 0.6476(4) 0.0205(5) 1.000 0.146(3) . .
C26 C Uani 0.8372(7) 0.6494(4) -0.0331(5) 1.000 0.148(4) . .
C27 C Uani 0.8903(5) 0.5648(4) -0.0243(4) 1.000 0.125(3) . .
C28 C Uani 0.8221(4) 0.4841(3) -0.0525(3) 1.000 0.0877(18) . .
P2 P Uani 0.32751(8) 0.41550(8) 0.35304(8) 1.000 0.0720(3) . .
F1 F Uani 0.3886(4) 0.3299(4) 0.3584(6) 0.750 0.167(3) . .
F2 F Uani 0.2729(6) 0.4999(4) 0.3579(9) 0.750 0.228(5) . .
F3 F Uani 0.2908(11) 0.3548(5) 0.4119(8) 0.750 0.274(7) . .
F4 F Uani 0.2298(4) 0.3920(10) 0.3142(11) 0.750 0.344(9) . .
F5 F Uani 0.3088(10) 0.3750(8) 0.2607(4) 0.750 0.267(6) . .
F6 F Uani 0.4377(4) 0.4483(5) 0.3918(5) 0.750 0.177(3) . .
F7 F Uani 0.3607(5) 0.4786(5) 0.2874(5) 0.750 0.176(3) . .
F8 F Uani 0.3517(8) 0.4592(9) 0.4449(6) 0.750 0.267(6) . .
H11 H Uiso 0.84630 0.31060 0.33090 1.000 0.1000 calc R
H21 H Uiso 0.79720 0.17540 0.27120 1.000 0.1010 calc R
H31 H Uiso 0.99100 0.13320 0.28960 1.000 0.1340 calc R
H32 H Uiso 0.90160 0.06800 0.25150 1.000 0.1340 calc R
H41 H Uiso 0.88720 0.09540 0.11480 1.000 0.1850 calc R
H42 H Uiso 0.99620 0.12750 0.15580 1.000 0.1850 calc R
H51 H Uiso 0.85470 0.23060 0.05170 1.000 0.1140 calc R
H61 H Uiso 0.90870 0.36300 0.11180 1.000 0.1140 calc R
H71 H Uiso 1.04150 0.38580 0.23220 1.000 0.1810 calc R
H72 H Uiso 1.06500 0.28290 0.23850 1.000 0.1810 calc R
H81 H Uiso 0.98750 0.38140 0.34320 1.000 0.1430 calc R
H82 H Uiso 1.03910 0.28750 0.36470 1.000 0.1430 calc R
H101 H Uiso 0.44370 0.29370 0.18040 1.000 0.1010 calc R
H111 H Uiso 0.52420 0.41730 0.28000 1.000 0.1030 calc R
H131 H Uiso 0.51710 0.28240 -0.13110 1.000 0.1280 calc R
H141 H Uiso 0.58900 0.42770 -0.14440 1.000 0.1330 calc R
H151 H Uiso 0.48520 0.19960 0.06010 1.000 0.1040 calc R
H152 H Uiso 0.55960 0.13830 0.13300 1.000 0.1040 calc R
H161 H Uiso 0.67900 0.16030 0.06950 1.000 0.0950 calc R
H162 H Uiso 0.58380 0.14260 -0.01420 1.000 0.0950 calc R
H171 H Uiso 0.78120 0.43780 0.27850 1.000 0.0820 calc R
H181 H Uiso 0.62590 0.55900 0.26280 1.000 0.1220 calc R
H182 H Uiso 0.67040 0.53940 0.18340 1.000 0.1220 calc R
H191 H Uiso 0.82150 0.59960 0.27070 1.000 0.1560 calc R
H193 H Uiso 0.74000 0.67180 0.26500 1.000 0.1560 calc R
H201 H Uiso 0.74090 0.63800 0.41140 1.000 0.1780 calc R
H202 H Uiso 0.84950 0.65790 0.41560 1.000 0.1780 calc R
H211 H Uiso 0.84060 0.52910 0.50110 1.000 0.1530 calc R
H212 H Uiso 0.88540 0.50660 0.42270 1.000 0.1530 calc R
H221 H Uiso 0.76840 0.39590 0.42190 1.000 0.1150 calc R
H222 H Uiso 0.68750 0.47010 0.41190 1.000 0.1150 calc R
H231 H Uiso 0.79520 0.47530 0.06930 1.000 0.0840 calc R
H241 H Uiso 0.65370 0.56420 0.03170 1.000 0.1350 calc R
H242 H Uiso 0.65440 0.57270 -0.07030 1.000 0.1350 calc R
H251 H Uiso 0.79920 0.64540 0.08620 1.000 0.1760 calc R
H252 H Uiso 0.72500 0.70250 0.00820 1.000 0.1760 calc R
H261 H Uiso 0.80230 0.66090 -0.09770 1.000 0.1780 calc R
H262 H Uiso 0.88360 0.69810 -0.01020 1.000 0.1780 calc R
H271 H Uiso 0.93180 0.55740 0.03920 1.000 0.1490 calc R
H272 H Uiso 0.93260 0.56710 -0.06260 1.000 0.1490 calc R
H281 H Uiso 0.78380 0.48890 -0.11730 1.000 0.1050 calc R
H282 H Uiso 0.86070 0.42930 -0.04410 1.000 0.1050 calc R

loop_
_atom_type_symbol
_atom_type_description
_atom_type_scat_dispersion_real
_atom_type_scat_dispersion_imag
_atom_type_scat_source
Rh Rh -1.1178 0.9187 'International Tables Vol C Tables 4.2.6.8 and 6.1.1.4'
P P 0.1023 0.0942 'International Tables Vol C Tables 4.2.6.8 and 6.1.1.4'
N N 0.0061 0.0033 'International Tables Vol C Tables 4.2.6.8 and 6.1.1.4'
F F 0.0171 0.0103 'International Tables Vol C Tables 4.2.6.8 and 6.1.1.4'
H H 0.0000 0.0000 'International Tables Vol C Tables 4.2.6.8 and 6.1.1.4'
C C 0.0033 0.0016 'International Tables Vol C Tables 4.2.6.8 and 6.1.1.4'

loop_
_geom_angle_atom_site_label_1
_geom_angle_atom_site_label_2
_geom_angle_atom_site_label_3
_geom_angle
_geom_angle_publ_flag
C1 Rh1 C2 35.96(16) yes
C1 Rh1 C5 93.0(2) yes
C1 Rh1 C6 80.5(2) yes
C1 Rh1 C9 95.78(17) yes
C1 Rh1 C12 170.48(14) yes
C2 Rh1 C5 80.45(19) yes
C2 Rh1 C6 89.93(19) yes
C2 Rh1 C9 97.26(14) yes
C2 Rh1 C12 153.29(14) yes
C5 Rh1 C6 36.1(2) yes
C5 Rh1 C9 161.37(18) yes
C5 Rh1 C12 92.16(19) yes
C6 Rh1 C9 162.19(18) yes
C6 Rh1 C12 99.15(19) yes
C9 Rh1 C12 81.61(15) yes
F7 P2 F8 108.7(6) yes
F2 P2 F8 63.5(7) yes
F3 P2 F4 66.3(8) yes
F3 P2 F5 110.0(6) yes
F1 P2 F2 174.3(6) yes
F1 P2 F3 76.9(6) yes
F1 P2 F4 107.4(7) yes
F1 P2 F5 68.9(6) yes
F1 P2 F6 75.4(4) yes
F1 P2 F7 104.2(4) yes
F1 P2 F8 110.9(6) yes
F2 P2 F3 100.6(6) yes
F2 P2 F4 75.9(7) yes
F2 P2 F5 116.9(7) yes
F2 P2 F6 101.7(5) yes
F2 P2 F7 78.6(5) yes
F4 P2 F6 175.6(7) yes
F4 P2 F7 110.7(7) yes
F4 P2 F8 114.5(8) yes
F3 P2 F6 117.9(6) yes
F3 P2 F7 177.0(6) yes
F3 P2 F8 73.3(6) yes
F4 P2 F5 68.8(8) yes
F6 P2 F8 66.9(5) yes
F5 P2 F7 68.1(5) yes
F5 P2 F8 176.4(7) yes
F5 P2 F6 109.7(6) yes
F6 P2 F7 65.1(4) yes
P2 F2 F8 58.0(5) yes
P2 F3 F4 53.7(5) yes
P2 F4 F5 58.4(5) yes
P2 F4 F3 60.0(8) yes
F3 F4 F5 99.2(9) yes
P2 F5 F4 52.8(6) yes
P2 F8 F2 58.5(5) yes
C9 N1 C10 109.7(3) yes
C9 N1 C15 128.6(3) yes
C10 N1 C15 121.7(3) yes
C11 N2 C17 124.3(3) yes
C9 N2 C17 124.1(3) yes
C9 N2 C11 111.1(3) yes
C12 N3 C13 110.3(3) yes
C13 N3 C16 128.5(4) yes
C12 N3 C16 121.2(3) yes
C12 N4 C23 124.0(3) yes
C14 N4 C23 125.0(3) yes
C12 N4 C14 111.1(4) yes
Rh1 C1 C2 71.5(3) yes
Rh1 C1 C8 108.4(3) yes
C2 C1 C8 126.2(5) no
Rh1 C2 C1 72.6(3) yes
C1 C2 C3 123.8(5) no
Rh1 C2 C3 110.6(3) yes
C2 C3 C4 116.5(5) no
C3 C4 C5 117.2(6) no
C4 C5 C6 127.3(6) no
Rh1 C5 C4 108.4(5) yes
Rh1 C5 C6 72.0(3) yes
Rh1 C6 C7 111.2(4) yes
C5 C6 C7 125.0(6) no
Rh1 C6 C5 71.9(3) yes
C6 C7 C8 118.5(5) no
C1 C8 C7 116.0(5) no
Rh1 C9 N1 128.1(2) yes
Rh1 C9 N2 127.0(2) yes
N1 C9 N2 104.6(3) yes
N1 C10 C11 107.6(4) yes
N2 C11 C10 107.0(4) yes
Rh1 C12 N3 118.5(2) yes
Rh1 C12 N4 136.8(3) yes
N3 C12 N4 104.5(3) yes
N3 C13 C14 107.1(4) yes
N4 C14 C13 107.1(4) yes
N1 C15 C16 115.3(4) yes
N3 C16 C15 113.4(4) yes
N2 C17 C18 112.0(4) yes
N2 C17 C22 112.3(4) yes
C18 C17 C22 110.8(4) no
C17 C18 C19 110.0(5) no
C18 C19 C20 111.7(6) no
C19 C20 C21 111.9(6) no
C20 C21 C22 111.5(6) no
C17 C22 C21 109.0(4) no
C24 C23 C28 109.6(4) no
N4 C23 C24 113.2(4) yes
N4 C23 C28 111.4(3) yes
C23 C24 C25 111.0(6) no
C24 C25 C26 111.1(6) no
C25 C26 C27 111.5(6) no
C26 C27 C28 112.6(6) no
C23 C28 C27 110.5(4) no
C8 C1 H11 117.00 no
Rh1 C1 H11 90.00 no
C2 C1 H11 117.00 no
C3 C2 H21 118.00 no
Rh1 C2 H21 87.00 no
C1 C2 H21 118.00 no
C2 C3 H31 108.00 no
C4 C3 H32 108.00 no
C2 C3 H32 108.00 no
C4 C3 H31 108.00 no
H31 C3 H32 107.00 no
H41 C4 H42 107.00 no
C5 C4 H41 108.00 no
C3 C4 H42 108.00 no
C5 C4 H42 108.00 no
C3 C4 H41 108.00 no
C4 C5 H51 116.00 no
C6 C5 H51 116.00 no
Rh1 C5 H51 90.00 no
Rh1 C6 H61 87.00 no
C5 C6 H61 117.00 no
C7 C6 H61 118.00 no
H71 C7 H72 107.00 no
C6 C7 H72 108.00 no
C8 C7 H72 108.00 no
C6 C7 H71 108.00 no
C8 C7 H71 108.00 no
C1 C8 H81 108.00 no
H81 C8 H82 107.00 no
C1 C8 H82 108.00 no
C7 C8 H81 108.00 no
C7 C8 H82 108.00 no
C11 C10 H101 126.00 no
N1 C10 H101 126.00 no
N2 C11 H111 127.00 no
C10 C11 H111 126.00 no
N3 C13 H131 126.00 no
C14 C13 H131 127.00 no
N4 C14 H141 126.00 no
C13 C14 H141 126.00 no
N1 C15 H152 108.00 no
C16 C15 H151 109.00 no
N1 C15 H151 108.00 no
H151 C15 H152 107.00 no
C16 C15 H152 108.00 no
C15 C16 H161 109.00 no
C15 C16 H162 109.00 no
N3 C16 H162 109.00 no
N3 C16 H161 109.00 no
H161 C16 H162 108.00 no
N2 C17 H171 107.00 no
C18 C17 H171 107.00 no
C22 C17 H171 107.00 no
C19 C18 H181 110.00 no
H181 C18 H182 108.00 no
C17 C18 H182 110.00 no
C19 C18 H182 110.00 no
C17 C18 H181 110.00 no
C18 C19 H191 109.00 no
H191 C19 H193 108.00 no
C20 C19 H193 109.00 no
C18 C19 H193 109.00 no
C20 C19 H191 109.00 no
C19 C20 H201 109.00 no
C19 C20 H202 109.00 no
C21 C20 H201 109.00 no
C21 C20 H202 109.00 no
H201 C20 H202 108.00 no
C22 C21 H211 109.00 no
H211 C21 H212 108.00 no
C20 C21 H212 109.00 no
C22 C21 H212 109.00 no
C20 C21 H211 109.00 no
C17 C22 H221 110.00 no
H221 C22 H222 108.00 no
C21 C22 H222 110.00 no
C17 C22 H222 110.00 no
C21 C22 H221 110.00 no
C28 C23 H231 108.00 no
C24 C23 H231 107.00 no
N4 C23 H231 107.00 no
C23 C24 H242 109.00 no
C25 C24 H241 109.00 no
C23 C24 H241 109.00 no
C25 C24 H242 109.00 no
H241 C24 H242 108.00 no
H251 C25 H252 108.00 no
C26 C25 H251 109.00 no
C26 C25 H252 109.00 no
C24 C25 H251 109.00 no
C24 C25 H252 109.00 no
H261 C26 H262 108.00 no
C25 C26 H261 109.00 no
C25 C26 H262 109.00 no
C27 C26 H261 109.00 no
C27 C26 H262 109.00 no
C26 C27 H272 109.00 no
C28 C27 H271 109.00 no
C26 C27 H271 109.00 no
C28 C27 H272 109.00 no
H271 C27 H272 108.00 no
H281 C28 H282 108.00 no
C27 C28 H281 110.00 no
C27 C28 H282 110.00 no
C23 C28 H281 110.00 no
C23 C28 H282 110.00 no

loop_
_geom_bond_atom_site_label_1
_geom_bond_atom_site_label_2
_geom_bond_distance
_geom_bond_publ_flag
Rh1 C1 2.217(5) yes
Rh1 C2 2.203(4) yes
Rh1 C5 2.193(6) yes
Rh1 C6 2.194(5) yes
Rh1 C9 2.040(3) yes
Rh1 C12 2.032(3) yes
P2 F2 1.493(7) yes
P2 F3 1.485(12) yes
P2 F4 1.382(10) yes
P2 F5 1.479(7) yes
P2 F6 1.579(7) yes
P2 F7 1.556(8) yes
P2 F8 1.485(10) yes
P2 F1 1.532(6) yes
F2 F8 1.566(15) yes
F3 F4 1.571(19) yes
F4 F5 1.618(17) yes
N1 C15 1.464(6) yes
N1 C9 1.367(4) yes
N1 C10 1.392(6) yes
N2 C9 1.351(4) yes
N2 C11 1.384(5) yes
N2 C17 1.472(5) yes
N3 C16 1.452(5) yes
N3 C12 1.358(5) yes
N3 C13 1.386(6) yes
N4 C14 1.380(6) yes
N4 C23 1.478(5) yes
N4 C12 1.343(4) yes
C1 C2 1.365(6) no
C1 C8 1.509(8) no
C2 C3 1.500(7) no
C3 C4 1.444(11) no
C4 C5 1.496(10) no
C5 C6 1.360(8) no
C6 C7 1.462(9) no
C7 C8 1.469(9) no
C10 C11 1.324(7) no
C13 C14 1.323(8) no
C15 C16 1.511(7) no
C17 C18 1.508(7) no
C17 C22 1.517(6) no
C18 C19 1.526(9) no
C19 C20 1.496(11) no
C20 C21 1.499(11) no
C21 C22 1.533(10) no
C23 C24 1.519(7) no
C23 C28 1.502(7) no
C24 C25 1.521(10) no
C25 C26 1.530(14) no
C26 C27 1.453(10) no
C27 C28 1.520(8) no
C1 H11 0.9300 no
C2 H21 0.9300 no
C3 H31 0.9700 no
C3 H32 0.9700 no
C4 H42 0.9700 no
C4 H41 0.9700 no
C5 H51 0.9300 no
C6 H61 0.9300 no
C7 H72 0.9700 no
C7 H71 0.9700 no
C8 H81 0.9700 no
C8 H82 0.9700 no
C10 H101 0.9300 no
C11 H111 0.9300 no
C13 H131 0.9300 no
C14 H141 0.9300 no
C15 H152 0.9700 no
C15 H151 0.9700 no
C16 H162 0.9700 no
C16 H161 0.9700 no
C17 H171 0.9800 no
C18 H181 0.9700 no
C18 H182 0.9700 no
C19 H193 0.9700 no
C19 H191 0.9700 no
C20 H201 0.9700 no
C20 H202 0.9700 no
C21 H211 0.9700 no
C21 H212 0.9700 no
C22 H222 0.9700 no
C22 H221 0.9700 no
C23 H231 0.9800 no
C24 H241 0.9700 no
C24 H242 0.9700 no
C25 H251 0.9700 no
C25 H252 0.9700 no
C26 H262 0.9700 no
C26 H261 0.9700 no
C27 H272 0.9700 no
C27 H271 0.9700 no
C28 H281 0.9700 no
C28 H282 0.9700 no
